data_4324144
loop_
_publ_author_name
'Wei-Xiong Zhang'
'Wei Xue'
'Xiao-Ming Chen'

_publ_section_title
;
 Flexible Mixed-Spin Kagom\'e Coordination Polymers with Reversible
 Magnetism Triggered by Dehydration and Rehydration
;
_journal_name_full 'Inorganic Chemistry'
_journal_page_first 309
_journal_page_last 316
_journal_paper_doi 10.1021/ic101948q
_journal_volume 50
_journal_year 2011
_chemical_formula_sum 'C8 H8 Cu2 Mn N6 O12'
_chemical_formula_weight 562.22
_chemical_name_systematic
; 
 ? 
;
_space_group_IT_number 12
_symmetry_cell_setting monoclinic
_symmetry_space_group_name_Hall '-C 2y'
_symmetry_space_group_name_H-M 'C 1 2/m 1'
_atom_sites_solution_hydrogens geom
_atom_sites_solution_primary direct
_atom_sites_solution_secondary difmap
_audit_creation_method SHELXL-97
_cell_angle_alpha 90.00
_cell_angle_beta 104.409(2)
_cell_angle_gamma 90.00
_cell_formula_units_Z 2
_cell_length_a 7.3894(10)
_cell_length_b 12.0161(16)
_cell_length_c 8.7541(11)
_cell_measurement_reflns_used 1107
_cell_measurement_temperature 298(2)
_cell_measurement_theta_max 27.698
_cell_measurement_theta_min 3.313
_cell_volume 752.84(17)
_computing_structure_refinement 'SHELXL-97 (Sheldrick, 1997)'
_computing_structure_solution 'SHELXS-97 (Sheldrick, 1990)'
_diffrn_ambient_temperature 298(2)
_diffrn_measured_fraction_theta_full 0.994
_diffrn_measured_fraction_theta_max 0.994
_diffrn_measurement_device_type 'Bruker Apex CCd'
_diffrn_measurement_method '\w scan'
_diffrn_radiation_monochromator graphite
_diffrn_radiation_source 'fine-focus sealed tube'
_diffrn_radiation_type MoK\a
_diffrn_radiation_wavelength 0.71073
_diffrn_reflns_av_R_equivalents 0.0143
_diffrn_reflns_av_sigmaI/netI 0.0207
_diffrn_reflns_limit_h_max 9
_diffrn_reflns_limit_h_min -6
_diffrn_reflns_limit_k_max 13
_diffrn_reflns_limit_k_min -14
_diffrn_reflns_limit_l_max 9
_diffrn_reflns_limit_l_min -10
_diffrn_reflns_number 1836
_diffrn_reflns_theta_full 25.98
_diffrn_reflns_theta_max 25.98
_diffrn_reflns_theta_min 3.31
_exptl_absorpt_coefficient_mu 3.715
_exptl_absorpt_correction_T_max 0.8656
_exptl_absorpt_correction_T_min 0.7076
_exptl_absorpt_correction_type multi-scan
_exptl_absorpt_process_details SADABS
_exptl_crystal_density_diffrn 2.480
_exptl_crystal_density_method 'not measured'
_exptl_crystal_F_000 554
_exptl_crystal_size_max 0.10
_exptl_crystal_size_mid 0.04
_exptl_crystal_size_min 0.04
_refine_diff_density_max 0.645
_refine_diff_density_min -1.691
_refine_diff_density_rms 0.111
_refine_ls_extinction_method none
_refine_ls_goodness_of_fit_ref 1.316
_refine_ls_hydrogen_treatment constr
_refine_ls_matrix_type full
_refine_ls_number_parameters 73
_refine_ls_number_reflns 777
_refine_ls_number_restraints 0
_refine_ls_restrained_S_all 1.316
_refine_ls_R_factor_all 0.0399
_refine_ls_R_factor_gt 0.0383
_refine_ls_shift/su_max 0.000
_refine_ls_shift/su_mean 0.000
_refine_ls_structure_factor_coef Fsqd
_refine_ls_weighting_details 'calc w=1/[\s^2^(Fo^2^)+(0.0298P)^2^+3.6187P] where P=(Fo^2^+2Fc^2^)/3'
_refine_ls_weighting_scheme calc
_refine_ls_wR_factor_gt 0.0848
_refine_ls_wR_factor_ref 0.0863
_reflns_number_gt 760
_reflns_number_total 777
_reflns_threshold_expression >2sigma(I)
_cod_data_source_file ic101948q_si_003.cif
_cod_data_source_block 2
_cod_database_code 4324144

loop_
_symmetry_equiv_pos_as_xyz
'x, y, z'
'-x, y, -z'
'x+1/2, y+1/2, z'
'-x+1/2, y+1/2, -z'
'-x, -y, -z'
'x, -y, z'
'-x+1/2, -y+1/2, -z'
'x+1/2, -y+1/2, z'

loop_
_atom_site_label
_atom_site_type_symbol
_atom_site_fract_x
_atom_site_fract_y
_atom_site_fract_z
_atom_site_U_iso_or_equiv
_atom_site_adp_type
_atom_site_occupancy
_atom_site_symmetry_multiplicity
_atom_site_calc_flag
_atom_site_refinement_flags
_atom_site_disorder_assembly
_atom_site_disorder_group
Mn1 Mn 0.0000 0.0000 0.5000 0.0156(3) Uani 1 4 d S . .
Cu1 Cu 0.2500 0.2500 0.0000 0.0182(2) Uani 1 2 d S . .
C1 C 0.1186(5) 0.1491(3) 0.2363(4) 0.0171(8) Uani 1 1 d . . .
C2 C 0.1880(5) 0.0575(3) 0.1518(4) 0.0149(7) Uani 1 1 d . . .
N1 N 0.2530(4) 0.0885(3) 0.0274(4) 0.0158(7) Uani 1 1 d . . .
N2 N 0.2932(6) 0.0000 -0.0486(5) 0.0169(10) Uani 1 2 d S . .
O1W O -0.2918(6) 0.0000 0.3753(5) 0.0283(10) Uani 1 2 d S . .
H1WB H -0.3405 0.0591 0.4012 0.034 Uiso 0.50 1 d PR . .
H1WA H -0.3102 0.0000 0.2746 0.034 Uiso 1 2 d SR . .
O1 O 0.1242(4) 0.2453(2) 0.1743(3) 0.0233(7) Uani 1 1 d . . .
O2 O 0.0527(4) 0.1319(2) 0.3502(3) 0.0238(7) Uani 1 1 d . . .
O2W O -0.5000 -0.1485(4) 0.5000 0.0584(17) Uani 1 2 d S . .
H2WA H -0.4687 -0.1022 0.4369 0.070 Uiso 0.50 1 d PR . .
H2WB H -0.5000 -0.2192 0.5000 0.070 Uiso 1 2 d SR . .

loop_
_atom_site_aniso_label
_atom_site_aniso_U_11
_atom_site_aniso_U_22
_atom_site_aniso_U_33
_atom_site_aniso_U_23
_atom_site_aniso_U_13
_atom_site_aniso_U_12
Mn1 0.0261(6) 0.0103(6) 0.0141(6) 0.000 0.0120(5) 0.000
Cu1 0.0330(4) 0.0074(3) 0.0194(4) 0.0005(3) 0.0165(3) -0.0015(3)
C1 0.0218(19) 0.0123(18) 0.0180(19) 0.0011(15) 0.0064(16) -0.0003(15)
C2 0.0202(18) 0.0130(18) 0.0136(17) 0.0009(15) 0.0085(14) -0.0009(15)
N1 0.0233(16) 0.0110(16) 0.0158(16) 0.0002(12) 0.0099(13) -0.0007(13)
N2 0.024(2) 0.009(2) 0.020(2) 0.000 0.0088(19) 0.000
O1W 0.037(3) 0.028(2) 0.023(2) 0.000 0.0137(19) 0.000
O1 0.0410(17) 0.0100(14) 0.0238(15) 0.0022(11) 0.0176(13) 0.0008(12)
O2 0.0420(17) 0.0139(14) 0.0227(15) 0.0013(12) 0.0212(13) 0.0017(13)
O2W 0.067(4) 0.019(3) 0.103(5) 0.000 0.047(4) 0.000

loop_
_atom_type_symbol
_atom_type_description
_atom_type_scat_dispersion_real
_atom_type_scat_dispersion_imag
_atom_type_scat_source
C C 0.0033 0.0016 'International Tables Vol C Tables 4.2.6.8 and 6.1.1.4'
H H 0.0000 0.0000 'International Tables Vol C Tables 4.2.6.8 and 6.1.1.4'
N N 0.0061 0.0033 'International Tables Vol C Tables 4.2.6.8 and 6.1.1.4'
O O 0.0106 0.0060 'International Tables Vol C Tables 4.2.6.8 and 6.1.1.4'
Mn Mn 0.3368 0.7283 'International Tables Vol C Tables 4.2.6.8 and 6.1.1.4'
Cu Cu 0.3201 1.2651 'International Tables Vol C Tables 4.2.6.8 and 6.1.1.4'

loop_
_geom_angle_atom_site_label_1
_geom_angle_atom_site_label_2
_geom_angle_atom_site_label_3
_geom_angle
_geom_angle_site_symmetry_1
_geom_angle_site_symmetry_3
_geom_angle_publ_flag
O2 Mn1 O2 180.0 6 2_556 ?
O2 Mn1 O2 94.77(14) 6 . ?
O2 Mn1 O2 85.23(14) 2_556 . ?
O2 Mn1 O2 85.23(14) 6 5_556 ?
O2 Mn1 O2 94.77(14) 2_556 5_556 ?
O2 Mn1 O2 180.00(10) . 5_556 ?
O2 Mn1 O1W 90.07(11) 6 . ?
O2 Mn1 O1W 89.93(11) 2_556 . ?
O2 Mn1 O1W 90.07(11) . . ?
O2 Mn1 O1W 89.93(11) 5_556 . ?
O2 Mn1 O1W 89.93(11) 6 5_556 ?
O2 Mn1 O1W 90.07(11) 2_556 5_556 ?
O2 Mn1 O1W 89.93(11) . 5_556 ?
O2 Mn1 O1W 90.07(11) 5_556 5_556 ?
O1W Mn1 O1W 180.0(2) . 5_556 ?
N1 Cu1 N1 180.00(2) . 7 ?
N1 Cu1 O1 82.53(12) . . ?
N1 Cu1 O1 97.47(12) 7 . ?
N1 Cu1 O1 97.47(12) . 7 ?
N1 Cu1 O1 82.53(12) 7 7 ?
O1 Cu1 O1 180.00(15) . 7 ?
O2 C1 O1 123.7(4) . . ?
O2 C1 C2 122.2(3) . . ?
O1 C1 C2 113.9(3) . . ?
N1 C2 C2 106.0(2) . 6 ?
N1 C2 C1 115.7(3) . . ?
C2 C2 C1 137.8(2) 6 . ?
N2 N1 C2 110.7(3) . . ?
N2 N1 Cu1 136.9(3) . . ?
C2 N1 Cu1 112.2(2) . . ?
N1 N2 N1 106.5(4) . 6 ?
Mn1 O1W H1WB 107.4 . . ?
Mn1 O1W H1WA 113.7 . . ?
H1WB O1W H1WA 107.7 . . ?
C1 O1 Cu1 115.0(2) . . ?
C1 O2 Mn1 141.7(3) . . ?
H2WA O2W H2WB 130.5 . . ?

loop_
_geom_bond_atom_site_label_1
_geom_bond_atom_site_label_2
_geom_bond_distance
_geom_bond_site_symmetry_2
_geom_bond_publ_flag
Mn1 O2 2.154(3) 6 ?
Mn1 O2 2.154(3) 2_556 ?
Mn1 O2 2.154(3) . ?
Mn1 O2 2.154(3) 5_556 ?
Mn1 O1W 2.161(4) . ?
Mn1 O1W 2.161(4) 5_556 ?
Cu1 N1 1.955(3) . ?
Cu1 N1 1.955(3) 7 ?
Cu1 O1 1.976(3) . ?
Cu1 O1 1.976(3) 7 ?
C1 O2 1.231(5) . ?
C1 O1 1.282(5) . ?
C1 C2 1.487(5) . ?
C2 N1 1.346(5) . ?
C2 C2 1.383(8) 6 ?
N1 N2 1.327(4) . ?
N2 N1 1.327(4) 6 ?
O1W H1WB 0.8522 . ?
O1W H1WA 0.8579 . ?
O2W H2WA 0.8549 . ?
O2W H2WB 0.8498 . ?
